data_7134779
loop_
_publ_author_name
'Evans, Matthew J.'
'Jones, Cameron'

_publ_section_title
;
 Unsymmetrical bis(anilido)xanthene ligands: development and use in the
 preparation of magnesium diamide complexes.
;
_journal_issue 63
_journal_name_full 'Chemical communications (Cambridge, England)'
_journal_page_first 11814
_journal_page_last 11817
_journal_paper_doi 10.1039/d5cc03202d
_journal_volume 61
_journal_year 2025
_chemical_formula_sum 'C110 H138 Mg2 N4 O2'
_chemical_formula_weight 1596.86
_space_group_crystal_system monoclinic
_space_group_IT_number 15
_space_group_name_Hall '-C 2yc'
_space_group_name_H-M_alt 'C 1 2/c 1'
_atom_sites_solution_hydrogens mixed
_atom_sites_solution_primary fmap
_audit_creation_method SHELXL-2018/3
_audit_update_record
;
2025-06-05 deposited with the CCDC.	2025-07-02 downloaded from the CCDC.
;
_cell_angle_alpha 90
_cell_angle_beta 97.90(3)
_cell_angle_gamma 90
_cell_formula_units_Z 4
_cell_length_a 29.100(6)
_cell_length_b 11.070(2)
_cell_length_c 29.060(6)
_cell_measurement_reflns_used 81581
_cell_measurement_temperature 100(2)
_cell_measurement_theta_max 26.371
_cell_measurement_theta_min 1.413
_cell_volume 9272(3)
_computing_cell_refinement 'XDS (Kabsch, 2010)'
_computing_data_collection 'AS QEGUI'
_computing_data_reduction 'XDS (Kabsch, 2010)'
_computing_structure_refinement 'SHELXL-2018/3 (Sheldrick, 2018)'
_computing_structure_solution 'SHELXT 2018/2 (Sheldrick, 2018)'
_diffrn_ambient_temperature 100(2)
_diffrn_detector_area_resol_mean 13.3000
_diffrn_measured_fraction_theta_full 0.994
_diffrn_measured_fraction_theta_max 0.978
_diffrn_measurement_device_type MX1
_diffrn_measurement_method 'Omega Scan'
_diffrn_radiation_type Synchrotron
_diffrn_radiation_wavelength 0.71073
_diffrn_reflns_av_R_equivalents 0.0644
_diffrn_reflns_av_unetI/netI 0.0328
_diffrn_reflns_Laue_measured_fraction_full 0.994
_diffrn_reflns_Laue_measured_fraction_max 0.978
_diffrn_reflns_limit_h_max 35
_diffrn_reflns_limit_h_min -35
_diffrn_reflns_limit_k_max 13
_diffrn_reflns_limit_k_min -12
_diffrn_reflns_limit_l_max 36
_diffrn_reflns_limit_l_min -36
_diffrn_reflns_number 81581
_diffrn_reflns_point_group_measured_fraction_full 0.994
_diffrn_reflns_point_group_measured_fraction_max 0.978
_diffrn_reflns_theta_full 25.242
_diffrn_reflns_theta_max 26.371
_diffrn_reflns_theta_min 1.413
_diffrn_source 'MX1 Beamline Australian Synchrotron'
_exptl_absorpt_coefficient_mu 0.079
_exptl_absorpt_correction_T_max 'Value not reported by XDS'
_exptl_absorpt_correction_T_min 'Value not reported by XDS'
_exptl_absorpt_correction_type multi-scan
_exptl_absorpt_process_details 'XDS (Kabsch, 2010)'
_exptl_crystal_colour colourless
_exptl_crystal_density_diffrn 1.144
_exptl_crystal_description plate
_exptl_crystal_F_000 3464
_exptl_crystal_size_max 0.120
_exptl_crystal_size_mid 0.100
_exptl_crystal_size_min 0.070
_refine_diff_density_max 0.271
_refine_diff_density_min -0.304
_refine_diff_density_rms 0.045
_refine_ls_extinction_method none
_refine_ls_goodness_of_fit_ref 1.037
_refine_ls_hydrogen_treatment mixed
_refine_ls_matrix_type full
_refine_ls_number_parameters 550
_refine_ls_number_reflns 9286
_refine_ls_number_restraints 0
_refine_ls_restrained_S_all 1.037
_refine_ls_R_factor_all 0.0717
_refine_ls_R_factor_gt 0.0522
_refine_ls_shift/su_max 0.001
_refine_ls_shift/su_mean 0.000
_refine_ls_structure_factor_coef Fsqd
_refine_ls_weighting_details 'w=1/[\s^2^(Fo^2^)+(0.0809P)^2^+4.4751P] where P=(Fo^2^+2Fc^2^)/3'
_refine_ls_weighting_scheme calc
_refine_ls_wR_factor_gt 0.1365
_refine_ls_wR_factor_ref 0.1510
_reflns_Friedel_coverage 0.000
_reflns_number_gt 6956
_reflns_number_total 9286
_reflns_threshold_expression 'I > 2\s(I)'
_cod_data_source_file d5cc03202d2.cif
_cod_data_source_block cj1745
_cod_depositor_comments 'Adding full bibliography for 7134774--7134781.cif.'
_cod_original_cell_volume 9273(3)
_cod_original_sg_symbol_H-M 'C 2/c'
_cod_database_code 7134779
_shelx_shelxl_version_number 2018/3
_shelx_space_group_comment
;
The symmetry employed for this shelxl refinement is uniquely defined
by the following loop, which should always be used as a source of
symmetry information in preference to the above space-group names.
They are only intended as comments.
;
_shelx_estimated_absorpt_t_min 0.991
_shelx_estimated_absorpt_t_max 0.995

loop_
_space_group_symop_operation_xyz
'x, y, z'
'-x, y, -z+1/2'
'x+1/2, y+1/2, z'
'-x+1/2, y+1/2, -z+1/2'
'-x, -y, -z'
'x, -y, z-1/2'
'-x+1/2, -y+1/2, -z'
'x+1/2, -y+1/2, z-1/2'

loop_
_atom_site_label
_atom_site_type_symbol
_atom_site_fract_x
_atom_site_fract_y
_atom_site_fract_z
_atom_site_U_iso_or_equiv
_atom_site_adp_type
_atom_site_occupancy
_atom_site_site_symmetry_order
_atom_site_calc_flag
_atom_site_refinement_flags_posn
_atom_site_refinement_flags_adp
_atom_site_refinement_flags_occupancy
_atom_site_disorder_assembly
_atom_site_disorder_group
Mg1 Mg 0.45769(2) 0.65168(5) 0.71092(2) 0.03409(16) Uani 1 1 d . . . . .
O1 O 0.43754(4) 0.82115(11) 0.72072(4) 0.0357(3) Uani 1 1 d . . . . .
N1 N 0.46916(5) 0.66064(13) 0.78682(5) 0.0340(3) Uani 1 1 d . . . . .
N2 N 0.40399(5) 0.66781(13) 0.65788(5) 0.0343(3) Uani 1 1 d . . . . .
C1 C 0.44585(6) 0.57304(16) 0.81204(6) 0.0344(4) Uani 1 1 d . . . . .
C2 C 0.40000(6) 0.58917(17) 0.82230(6) 0.0380(4) Uani 1 1 d . . . . .
C3 C 0.38031(7) 0.49896(18) 0.84680(6) 0.0417(4) Uani 1 1 d . . . . .
H3 H 0.350116 0.512036 0.854777 0.050 Uiso 1 1 calc R U . . .
C4 C 0.40250(6) 0.39126(18) 0.86011(6) 0.0401(4) Uani 1 1 d . . . . .
C5 C 0.44666(6) 0.37470(17) 0.84818(6) 0.0380(4) Uani 1 1 d . . . . .
H5 H 0.462491 0.301054 0.856281 0.046 Uiso 1 1 calc R U . . .
C6 C 0.46840(6) 0.46282(16) 0.82470(6) 0.0357(4) Uani 1 1 d . . . . .
C7 C 0.37005(7) 0.69746(19) 0.80644(8) 0.0466(5) Uani 1 1 d . . . . .
H7A H 0.380742 0.767868 0.825392 0.070 Uiso 1 1 calc R U . . .
H7B H 0.337696 0.680058 0.809942 0.070 Uiso 1 1 calc R U . . .
H7C H 0.372366 0.714458 0.773744 0.070 Uiso 1 1 calc R U . . .
C8 C 0.37874(7) 0.2957(2) 0.88515(7) 0.0488(5) Uani 1 1 d . . . . .
H8A H 0.353661 0.259226 0.863672 0.073 Uiso 1 1 calc R U . . .
H8B H 0.365840 0.332467 0.911264 0.073 Uiso 1 1 calc R U . . .
H8C H 0.401245 0.233320 0.896823 0.073 Uiso 1 1 calc R U . . .
C9 C 0.51760(6) 0.43877(18) 0.81624(7) 0.0383(4) Uani 1 1 d . . . . .
C10 C 0.44410(6) 0.86746(16) 0.76549(6) 0.0346(4) Uani 1 1 d . . . . .
C11 C 0.46176(6) 0.78447(16) 0.79962(6) 0.0355(4) Uani 1 1 d . . . . .
C12 C 0.47174(6) 0.82898(17) 0.84453(6) 0.0401(4) Uani 1 1 d . . . . .
H12 H 0.485040 0.776994 0.868781 0.048 Uiso 1 1 calc R U . . .
C13 C 0.46252(7) 0.94894(18) 0.85450(7) 0.0451(5) Uani 1 1 d . . . . .
C14 C 0.44096(7) 1.02394(18) 0.81969(7) 0.0440(4) Uani 1 1 d . . . . .
H14 H 0.432910 1.104002 0.827237 0.053 Uiso 1 1 calc R U . . .
C15 C 0.43089(6) 0.98388(17) 0.77380(6) 0.0379(4) Uani 1 1 d . . . . .
C16 C 0.40567(6) 1.06124(17) 0.73481(7) 0.0397(4) Uani 1 1 d . . . . .
C17 C 0.38286(6) 0.97946(16) 0.69526(6) 0.0353(4) Uani 1 1 d . . . . .
C18 C 0.34557(6) 1.01517(17) 0.66244(6) 0.0389(4) Uani 1 1 d . . . . .
H18 H 0.332761 1.093710 0.664180 0.047 Uiso 1 1 calc R U . . .
C19 C 0.32707(6) 0.93671(18) 0.62730(6) 0.0390(4) Uani 1 1 d . . . . .
C20 C 0.34537(6) 0.82124(17) 0.62413(6) 0.0373(4) Uani 1 1 d . . . . .
H20 H 0.332234 0.768956 0.599907 0.045 Uiso 1 1 calc R U . . .
C21 C 0.38285(6) 0.78046(16) 0.65602(6) 0.0348(4) Uani 1 1 d . . . . .
C22 C 0.39971(6) 0.86534(16) 0.69004(6) 0.0345(4) Uani 1 1 d . . . . .
C23 C 0.52996(10) 1.0372(2) 0.90714(9) 0.0753(8) Uani 1 1 d . . . . .
H23A H 0.533546 1.103845 0.885736 0.113 Uiso 1 1 calc R U . . .
H23B H 0.548780 0.968342 0.899664 0.113 Uiso 1 1 calc R U . . .
H23C H 0.540239 1.063391 0.939109 0.113 Uiso 1 1 calc R U . . .
C24 C 0.47880(9) 0.9995(2) 0.90231(8) 0.0599(6) Uani 1 1 d . . . . .
H24A H 0.474720 0.937717 0.926041 0.072 Uiso 1 1 calc R U . . .
H24B H 0.459603 1.070437 0.907908 0.072 Uiso 1 1 calc R U . . .
C25 C 0.44043(8) 1.1446(2) 0.71553(8) 0.0583(6) Uani 1 1 d . . . . .
H25A H 0.464081 1.095857 0.703237 0.088 Uiso 1 1 calc R U . . .
H25B H 0.455318 1.196960 0.740422 0.088 Uiso 1 1 calc R U . . .
H25C H 0.424133 1.194478 0.690578 0.088 Uiso 1 1 calc R U . . .
C26 C 0.36857(8) 1.1368(2) 0.75437(8) 0.0587(6) Uani 1 1 d . . . . .
H26A H 0.351088 1.183853 0.729258 0.088 Uiso 1 1 calc R U . . .
H26B H 0.383583 1.191807 0.778279 0.088 Uiso 1 1 calc R U . . .
H26C H 0.347371 1.083088 0.768062 0.088 Uiso 1 1 calc R U . . .
C27 C 0.24049(7) 0.9566(2) 0.61607(8) 0.0571(6) Uani 1 1 d . . . . .
H27A H 0.213686 0.981217 0.593862 0.086 Uiso 1 1 calc R U . . .
H27B H 0.241858 1.005863 0.644254 0.086 Uiso 1 1 calc R U . . .
H27C H 0.237435 0.871271 0.624031 0.086 Uiso 1 1 calc R U . . .
C28 C 0.28445(7) 0.97454(19) 0.59455(7) 0.0436(4) Uani 1 1 d . . . . .
H28A H 0.287293 1.060730 0.586292 0.052 Uiso 1 1 calc R U . . .
H28B H 0.282575 0.926547 0.565603 0.052 Uiso 1 1 calc R U . . .
C29 C 0.38394(6) 0.58059(16) 0.62451(6) 0.0348(4) Uani 1 1 d . . . . .
C30 C 0.34655(6) 0.50728(16) 0.63358(6) 0.0363(4) Uani 1 1 d . . . . .
C31 C 0.33097(6) 0.41484(17) 0.60255(6) 0.0384(4) Uani 1 1 d . . . . .
H31 H 0.305888 0.365685 0.609052 0.046 Uiso 1 1 calc R U . . .
C32 C 0.35083(6) 0.39206(17) 0.56247(7) 0.0397(4) Uani 1 1 d . . . . .
C33 C 0.38632(6) 0.46837(17) 0.55334(6) 0.0391(4) Uani 1 1 d . . . . .
H33 H 0.400039 0.455489 0.525914 0.047 Uiso 1 1 calc R U . . .
C34 C 0.40272(6) 0.56316(17) 0.58271(6) 0.0371(4) Uani 1 1 d . . . . .
C35 C 0.32107(6) 0.52940(17) 0.67512(6) 0.0398(4) Uani 1 1 d . . . . .
H35 H 0.337196 0.596865 0.693705 0.048 Uiso 1 1 calc R U . . .
C36 C 0.27064(7) 0.5688(2) 0.65946(7) 0.0478(5) Uani 1 1 d . . . . .
H36A H 0.270534 0.644177 0.641085 0.057 Uiso 1 1 calc R U . . .
H36B H 0.254501 0.505673 0.639203 0.057 Uiso 1 1 calc R U . . .
C37 C 0.24455(8) 0.5900(2) 0.70083(8) 0.0621(6) Uani 1 1 d . . . . .
H37A H 0.212091 0.613255 0.689576 0.075 Uiso 1 1 calc R U . . .
H37B H 0.259276 0.657143 0.720002 0.075 Uiso 1 1 calc R U . . .
C38 C 0.24502(8) 0.4750(2) 0.73061(8) 0.0603(6) Uani 1 1 d . . . . .
H38A H 0.228612 0.490428 0.757694 0.072 Uiso 1 1 calc R U . . .
H38B H 0.228583 0.409171 0.712017 0.072 Uiso 1 1 calc R U . . .
C39 C 0.29462(7) 0.4368(2) 0.74726(7) 0.0511(5) Uani 1 1 d . . . . .
H39A H 0.294421 0.360616 0.765068 0.061 Uiso 1 1 calc R U . . .
H39B H 0.309957 0.499467 0.768320 0.061 Uiso 1 1 calc R U . . .
C40 C 0.32224(7) 0.41830(19) 0.70673(7) 0.0453(5) Uani 1 1 d . . . . .
H40A H 0.309401 0.348108 0.688124 0.054 Uiso 1 1 calc R U . . .
H40B H 0.354869 0.399637 0.719135 0.054 Uiso 1 1 calc R U . . .
C41 C 0.33431(7) 0.28882(18) 0.53005(7) 0.0447(5) Uani 1 1 d . . . . .
H41 H 0.307302 0.250395 0.542214 0.054 Uiso 1 1 calc R U . . .
C42 C 0.37196(7) 0.19166(19) 0.52994(8) 0.0515(5) Uani 1 1 d . . . . .
H42A H 0.400284 0.229102 0.520875 0.062 Uiso 1 1 calc R U . . .
H42B H 0.379854 0.159026 0.561762 0.062 Uiso 1 1 calc R U . . .
C43 C 0.35662(8) 0.0879(2) 0.49663(9) 0.0608(6) Uani 1 1 d . . . . .
H43A H 0.382705 0.030719 0.496199 0.073 Uiso 1 1 calc R U . . .
H43B H 0.330730 0.043832 0.507873 0.073 Uiso 1 1 calc R U . . .
C44 C 0.34112(9) 0.1333(2) 0.44782(9) 0.0665(7) Uani 1 1 d . . . . .
H44A H 0.330118 0.064583 0.427451 0.080 Uiso 1 1 calc R U . . .
H44B H 0.367703 0.171066 0.435383 0.080 Uiso 1 1 calc R U . . .
C45 C 0.30211(8) 0.2257(2) 0.44777(9) 0.0630(6) Uani 1 1 d . . . . .
H45A H 0.274650 0.186227 0.457848 0.076 Uiso 1 1 calc R U . . .
H45B H 0.293113 0.256738 0.415844 0.076 Uiso 1 1 calc R U . . .
C46 C 0.31753(8) 0.3309(2) 0.48034(7) 0.0542(5) Uani 1 1 d . . . . .
H46A H 0.291243 0.387507 0.480750 0.065 Uiso 1 1 calc R U . . .
H46B H 0.342922 0.375204 0.468278 0.065 Uiso 1 1 calc R U . . .
C47 C 0.43843(6) 0.64877(18) 0.56693(6) 0.0397(4) Uani 1 1 d . . . . .
H47 H 0.447192 0.709166 0.592201 0.048 Uiso 1 1 calc R U . . .
C48 C 0.48265(6) 0.5830(2) 0.55771(7) 0.0439(5) Uani 1 1 d . . . . .
H48A H 0.498334 0.549457 0.587342 0.053 Uiso 1 1 calc R U . . .
H48B H 0.473932 0.514526 0.536391 0.053 Uiso 1 1 calc R U . . .
C49 C 0.51679(7) 0.6645(2) 0.53651(7) 0.0503(5) Uani 1 1 d . . . . .
H49A H 0.529371 0.726046 0.559579 0.060 Uiso 1 1 calc R U . . .
H49B H 0.543035 0.615336 0.528636 0.060 Uiso 1 1 calc R U . . .
C50 C 0.49314(8) 0.7272(2) 0.49287(7) 0.0548(5) Uani 1 1 d . . . . .
H50A H 0.515470 0.782142 0.480692 0.066 Uiso 1 1 calc R U . . .
H50B H 0.483123 0.666071 0.468713 0.066 Uiso 1 1 calc R U . . .
C51 C 0.45132(7) 0.7990(2) 0.50334(7) 0.0503(5) Uani 1 1 d . . . . .
H51A H 0.436099 0.837567 0.474464 0.060 Uiso 1 1 calc R U . . .
H51B H 0.461618 0.863699 0.525942 0.060 Uiso 1 1 calc R U . . .
C52 C 0.41668(7) 0.71753(18) 0.52314(7) 0.0434(4) Uani 1 1 d . . . . .
H52A H 0.404018 0.658442 0.499123 0.052 Uiso 1 1 calc R U . . .
H52B H 0.390551 0.767257 0.530954 0.052 Uiso 1 1 calc R U . . .
C53 C 0.28791(8) 0.7773(2) 0.47854(8) 0.0553(6) Uani 1 1 d . . . . .
H53 H 0.314188 0.796328 0.463806 0.066 Uiso 1 1 calc R U . . .
C54 C 0.28873(8) 0.6781(2) 0.50696(8) 0.0557(6) Uani 1 1 d . . . . .
H54 H 0.315528 0.628237 0.511652 0.067 Uiso 1 1 calc R U . . .
C55 C 0.25101(8) 0.6506(2) 0.52862(7) 0.0528(5) Uani 1 1 d . . . . .
H55 H 0.251737 0.582244 0.548460 0.063 Uiso 1 1 calc R U . . .
H9A H 0.5396(8) 0.4846(19) 0.8358(7) 0.046(6) Uiso 1 1 d . . . . .
H9B H 0.5217(8) 0.450(2) 0.7812(8) 0.060(6) Uiso 1 1 d . . . . .
H9C H 0.5263(7) 0.350(2) 0.8226(7) 0.048(6) Uiso 1 1 d . . . . .

loop_
_atom_site_aniso_label
_atom_site_aniso_U_11
_atom_site_aniso_U_22
_atom_site_aniso_U_33
_atom_site_aniso_U_23
_atom_site_aniso_U_13
_atom_site_aniso_U_12
Mg1 0.0288(3) 0.0397(3) 0.0327(3) -0.0003(2) 0.0003(2) 0.0011(2)
O1 0.0300(6) 0.0417(7) 0.0335(6) -0.0021(5) -0.0019(5) 0.0031(5)
N1 0.0302(7) 0.0373(8) 0.0341(7) 0.0002(6) 0.0027(6) 0.0005(6)
N2 0.0307(7) 0.0379(8) 0.0331(7) -0.0009(6) -0.0001(6) 0.0010(6)
C1 0.0315(9) 0.0403(10) 0.0307(8) -0.0009(7) 0.0014(7) -0.0003(7)
C2 0.0318(9) 0.0441(10) 0.0374(9) 0.0015(8) 0.0027(7) 0.0006(7)
C3 0.0326(9) 0.0513(11) 0.0415(10) 0.0010(8) 0.0063(8) -0.0005(8)
C4 0.0386(10) 0.0463(11) 0.0345(9) 0.0018(8) 0.0016(7) -0.0044(8)
C5 0.0378(10) 0.0388(10) 0.0355(9) 0.0010(7) -0.0021(7) -0.0005(8)
C6 0.0320(9) 0.0397(10) 0.0335(9) -0.0028(7) -0.0016(7) -0.0012(7)
C7 0.0313(10) 0.0512(12) 0.0584(12) 0.0072(9) 0.0094(9) 0.0039(8)
C8 0.0466(11) 0.0544(12) 0.0460(11) 0.0073(9) 0.0082(9) -0.0024(9)
C9 0.0326(9) 0.0383(11) 0.0430(11) -0.0008(8) 0.0012(8) -0.0007(8)
C10 0.0293(8) 0.0405(10) 0.0329(9) -0.0039(7) 0.0004(7) -0.0032(7)
C11 0.0281(8) 0.0400(10) 0.0377(9) -0.0001(7) 0.0019(7) 0.0003(7)
C12 0.0391(10) 0.0441(11) 0.0362(9) -0.0004(8) 0.0017(8) 0.0020(8)
C13 0.0489(11) 0.0466(11) 0.0384(10) -0.0053(8) 0.0013(8) 0.0030(9)
C14 0.0463(11) 0.0392(10) 0.0449(11) -0.0068(8) 0.0003(8) 0.0012(8)
C15 0.0306(9) 0.0411(10) 0.0413(10) -0.0006(8) 0.0021(7) -0.0016(7)
C16 0.0338(9) 0.0377(10) 0.0454(10) -0.0007(8) -0.0025(8) -0.0003(8)
C17 0.0300(9) 0.0389(10) 0.0366(9) 0.0028(7) 0.0029(7) -0.0014(7)
C18 0.0357(9) 0.0396(10) 0.0406(10) 0.0030(8) 0.0021(8) 0.0044(8)
C19 0.0341(9) 0.0473(11) 0.0347(9) 0.0040(8) 0.0013(7) 0.0041(8)
C20 0.0340(9) 0.0441(10) 0.0326(9) 0.0005(7) 0.0002(7) -0.0018(8)
C21 0.0300(9) 0.0420(10) 0.0323(9) 0.0027(7) 0.0038(7) -0.0012(7)
C22 0.0269(8) 0.0412(10) 0.0338(9) 0.0046(7) -0.0009(7) 0.0008(7)
C23 0.100(2) 0.0679(16) 0.0505(14) -0.0051(12) -0.0162(13) -0.0246(15)
C24 0.0815(17) 0.0510(13) 0.0436(12) -0.0091(9) -0.0046(11) 0.0145(12)
C25 0.0542(13) 0.0563(14) 0.0589(13) 0.0164(10) -0.0125(10) -0.0160(10)
C26 0.0517(13) 0.0605(14) 0.0585(13) -0.0182(11) -0.0120(10) 0.0174(11)
C27 0.0377(11) 0.0830(16) 0.0479(12) 0.0028(11) -0.0037(9) 0.0108(10)
C28 0.0391(10) 0.0516(12) 0.0379(10) 0.0010(8) -0.0033(8) 0.0063(8)
C29 0.0305(8) 0.0389(10) 0.0332(9) 0.0010(7) -0.0021(7) 0.0038(7)
C30 0.0316(9) 0.0403(10) 0.0361(9) 0.0012(7) 0.0012(7) 0.0029(7)
C31 0.0299(9) 0.0407(10) 0.0440(10) 0.0011(8) 0.0024(7) 0.0003(7)
C32 0.0322(9) 0.0427(10) 0.0425(10) -0.0033(8) -0.0015(7) 0.0038(8)
C33 0.0326(9) 0.0476(11) 0.0371(9) -0.0037(8) 0.0040(7) 0.0020(8)
C34 0.0303(9) 0.0452(10) 0.0347(9) 0.0004(8) 0.0000(7) 0.0012(7)
C35 0.0365(10) 0.0442(10) 0.0385(10) 0.0010(8) 0.0045(8) -0.0011(8)
C36 0.0414(11) 0.0582(12) 0.0450(11) 0.0105(9) 0.0101(9) 0.0094(9)
C37 0.0535(13) 0.0818(17) 0.0547(13) 0.0162(12) 0.0209(11) 0.0216(12)
C38 0.0479(12) 0.0829(17) 0.0531(13) 0.0160(12) 0.0178(10) 0.0049(11)
C39 0.0490(12) 0.0614(13) 0.0427(11) 0.0103(9) 0.0054(9) -0.0035(10)
C40 0.0394(10) 0.0527(12) 0.0428(10) 0.0084(9) 0.0017(8) 0.0015(9)
C41 0.0347(10) 0.0463(11) 0.0526(12) -0.0100(9) 0.0043(8) -0.0012(8)
C42 0.0445(11) 0.0480(12) 0.0614(13) -0.0087(10) 0.0050(10) 0.0031(9)
C43 0.0515(13) 0.0497(13) 0.0821(17) -0.0195(12) 0.0119(12) 0.0011(10)
C44 0.0574(14) 0.0696(16) 0.0729(16) -0.0318(13) 0.0101(12) -0.0084(12)
C45 0.0545(13) 0.0690(16) 0.0616(14) -0.0214(12) -0.0056(11) 0.0007(11)
C46 0.0490(12) 0.0580(13) 0.0521(12) -0.0126(10) -0.0059(10) 0.0021(10)
C47 0.0333(9) 0.0498(11) 0.0359(9) -0.0043(8) 0.0040(7) -0.0036(8)
C48 0.0337(9) 0.0601(13) 0.0375(10) -0.0004(9) 0.0032(8) 0.0012(9)
C49 0.0369(10) 0.0682(14) 0.0469(11) -0.0032(10) 0.0096(9) -0.0026(9)
C50 0.0519(12) 0.0678(14) 0.0467(12) 0.0052(10) 0.0138(10) -0.0031(11)
C51 0.0491(12) 0.0572(13) 0.0447(11) 0.0049(9) 0.0076(9) -0.0046(10)
C52 0.0391(10) 0.0492(11) 0.0413(10) 0.0010(8) 0.0039(8) -0.0012(8)
C53 0.0507(13) 0.0618(14) 0.0546(13) -0.0135(11) 0.0120(10) -0.0097(10)
C54 0.0402(11) 0.0533(13) 0.0684(14) -0.0172(11) -0.0112(10) 0.0057(9)
C55 0.0649(14) 0.0489(12) 0.0397(11) -0.0024(9) -0.0098(10) -0.0056(10)

loop_
_atom_type_symbol
_atom_type_description
_atom_type_scat_dispersion_real
_atom_type_scat_dispersion_imag
_atom_type_scat_source
C C 0.0033 0.0016 'International Tables Vol C Tables 4.2.6.8 and 6.1.1.4'
H H 0.0000 0.0000 'International Tables Vol C Tables 4.2.6.8 and 6.1.1.4'
Mg Mg 0.0486 0.0363 'International Tables Vol C Tables 4.2.6.8 and 6.1.1.4'
N N 0.0061 0.0033 'International Tables Vol C Tables 4.2.6.8 and 6.1.1.4'
O O 0.0106 0.0060 'International Tables Vol C Tables 4.2.6.8 and 6.1.1.4'

loop_
_geom_angle_atom_site_label_1
_geom_angle_atom_site_label_2
_geom_angle_atom_site_label_3
_geom_angle
_geom_angle_site_symmetry_1
_geom_angle_site_symmetry_3
_geom_angle_publ_flag
O1 Mg1 N2 79.44(6) . . ?
O1 Mg1 N1 105.34(6) . 2_656 ?
N2 Mg1 N1 132.67(7) . 2_656 ?
O1 Mg1 N1 79.68(5) . . ?
N2 Mg1 N1 138.64(6) . . ?
N1 Mg1 N1 87.33(7) 2_656 . ?
O1 Mg1 C9 170.69(6) . 2_656 ?
N2 Mg1 C9 93.69(6) . 2_656 ?
N1 Mg1 C9 74.66(6) 2_656 2_656 ?
N1 Mg1 C9 109.56(6) . 2_656 ?
O1 Mg1 C11 77.91(6) . 2_656 ?
N2 Mg1 C11 115.65(6) . 2_656 ?
N1 Mg1 C11 29.98(5) 2_656 2_656 ?
N1 Mg1 C11 94.13(6) . 2_656 ?
C9 Mg1 C11 99.77(6) 2_656 2_656 ?
O1 Mg1 Mg1 96.57(4) . 2_656 ?
N2 Mg1 Mg1 174.53(5) . 2_656 ?
N1 Mg1 Mg1 44.60(4) 2_656 2_656 ?
N1 Mg1 Mg1 42.97(4) . 2_656 ?
C9 Mg1 Mg1 89.85(5) 2_656 2_656 ?
C11 Mg1 Mg1 59.53(4) 2_656 2_656 ?
C10 O1 C22 117.46(14) . . ?
C10 O1 Mg1 118.39(11) . . ?
C22 O1 Mg1 117.13(10) . . ?
C1 N1 C11 114.25(14) . . ?
C1 N1 Mg1 119.55(11) . 2_656 ?
C11 N1 Mg1 102.76(10) . 2_656 ?
C1 N1 Mg1 117.73(11) . . ?
C11 N1 Mg1 107.17(10) . . ?
Mg1 N1 Mg1 92.43(7) 2_656 . ?
C21 N2 C29 116.19(14) . . ?
C21 N2 Mg1 113.34(11) . . ?
C29 N2 Mg1 130.39(11) . . ?
C6 C1 C2 118.15(16) . . ?
C6 C1 N1 118.72(15) . . ?
C2 C1 N1 123.01(16) . . ?
C3 C2 C1 118.80(17) . . ?
C3 C2 C7 117.52(16) . . ?
C1 C2 C7 123.63(17) . . ?
C4 C3 C2 123.39(18) . . ?
C4 C3 H3 118.3 . . ?
C2 C3 H3 118.3 . . ?
C3 C4 C5 117.12(17) . . ?
C3 C4 C8 120.82(18) . . ?
C5 C4 C8 122.04(18) . . ?
C4 C5 C6 121.92(17) . . ?
C4 C5 H5 119.0 . . ?
C6 C5 H5 119.0 . . ?
C5 C6 C1 120.52(17) . . ?
C5 C6 C9 117.50(16) . . ?
C1 C6 C9 121.86(17) . . ?
C2 C7 H7A 109.5 . . ?
C2 C7 H7B 109.5 . . ?
H7A C7 H7B 109.5 . . ?
C2 C7 H7C 109.5 . . ?
H7A C7 H7C 109.5 . . ?
H7B C7 H7C 109.5 . . ?
C4 C8 H8A 109.5 . . ?
C4 C8 H8B 109.5 . . ?
H8A C8 H8B 109.5 . . ?
C4 C8 H8C 109.5 . . ?
H8A C8 H8C 109.5 . . ?
H8B C8 H8C 109.5 . . ?
C6 C9 Mg1 101.33(12) . 2_656 ?
C6 C9 H9A 112.8(13) . . ?
Mg1 C9 H9A 60.3(12) 2_656 . ?
C6 C9 H9B 112.0(13) . . ?
Mg1 C9 H9B 61.9(13) 2_656 . ?
H9A C9 H9B 111.3(18) . . ?
C6 C9 H9C 110.8(12) . . ?
Mg1 C9 H9C 147.8(12) 2_656 . ?
H9A C9 H9C 106.1(17) . . ?
H9B C9 H9C 103.2(17) . . ?
C15 C10 O1 120.34(16) . . ?
C15 C10 C11 125.16(16) . . ?
O1 C10 C11 114.37(15) . . ?
C12 C11 C10 116.30(17) . . ?
C12 C11 N1 124.03(16) . . ?
C10 C11 N1 119.66(15) . . ?
C12 C11 Mg1 102.56(12) . 2_656 ?
C10 C11 Mg1 119.73(12) . 2_656 ?
N1 C11 Mg1 47.27(8) . 2_656 ?
C11 C12 C13 120.82(17) . . ?
C11 C12 H12 119.6 . . ?
C13 C12 H12 119.6 . . ?
C14 C13 C12 119.92(18) . . ?
C14 C13 C24 120.04(18) . . ?
C12 C13 C24 119.91(18) . . ?
C13 C14 C15 121.29(18) . . ?
C13 C14 H14 119.4 . . ?
C15 C14 H14 119.4 . . ?
C10 C15 C14 115.96(17) . . ?
C10 C15 C16 120.86(16) . . ?
C14 C15 C16 123.16(17) . . ?
C15 C16 C25 109.62(15) . . ?
C15 C16 C26 108.78(17) . . ?
C25 C16 C26 109.89(19) . . ?
C15 C16 C17 109.78(15) . . ?
C25 C16 C17 108.66(16) . . ?
C26 C16 C17 110.10(15) . . ?
C22 C17 C18 116.14(16) . . ?
C22 C17 C16 120.00(15) . . ?
C18 C17 C16 123.84(16) . . ?
C19 C18 C17 120.61(17) . . ?
C19 C18 H18 119.7 . . ?
C17 C18 H18 119.7 . . ?
C18 C19 C20 120.58(16) . . ?
C18 C19 C28 119.29(17) . . ?
C20 C19 C28 119.97(17) . . ?
C19 C20 C21 121.35(17) . . ?
C19 C20 H20 119.3 . . ?
C21 C20 H20 119.3 . . ?
N2 C21 C22 117.64(15) . . ?
N2 C21 C20 127.88(16) . . ?
C22 C21 C20 114.48(16) . . ?
C17 C22 C21 126.82(16) . . ?
C17 C22 O1 120.75(15) . . ?
C21 C22 O1 112.43(15) . . ?
C24 C23 H23A 109.5 . . ?
C24 C23 H23B 109.5 . . ?
H23A C23 H23B 109.5 . . ?
C24 C23 H23C 109.5 . . ?
H23A C23 H23C 109.5 . . ?
H23B C23 H23C 109.5 . . ?
C13 C24 C23 111.2(2) . . ?
C13 C24 H24A 109.4 . . ?
C23 C24 H24A 109.4 . . ?
C13 C24 H24B 109.4 . . ?
C23 C24 H24B 109.4 . . ?
H24A C24 H24B 108.0 . . ?
C16 C25 H25A 109.5 . . ?
C16 C25 H25B 109.5 . . ?
H25A C25 H25B 109.5 . . ?
C16 C25 H25C 109.5 . . ?
H25A C25 H25C 109.5 . . ?
H25B C25 H25C 109.5 . . ?
C16 C26 H26A 109.5 . . ?
C16 C26 H26B 109.5 . . ?
H26A C26 H26B 109.5 . . ?
C16 C26 H26C 109.5 . . ?
H26A C26 H26C 109.5 . . ?
H26B C26 H26C 109.5 . . ?
C28 C27 H27A 109.5 . . ?
C28 C27 H27B 109.5 . . ?
H27A C27 H27B 109.5 . . ?
C28 C27 H27C 109.5 . . ?
H27A C27 H27C 109.5 . . ?
H27B C27 H27C 109.5 . . ?
C27 C28 C19 111.72(16) . . ?
C27 C28 H28A 109.3 . . ?
C19 C28 H28A 109.3 . . ?
C27 C28 H28B 109.3 . . ?
C19 C28 H28B 109.3 . . ?
H28A C28 H28B 107.9 . . ?
C30 C29 C34 118.79(16) . . ?
C30 C29 N2 120.88(16) . . ?
C34 C29 N2 120.27(16) . . ?
C31 C30 C29 119.39(17) . . ?
C31 C30 C35 118.67(16) . . ?
C29 C30 C35 121.89(16) . . ?
C32 C31 C30 122.49(17) . . ?
C32 C31 H31 118.8 . . ?
C30 C31 H31 118.8 . . ?
C33 C32 C31 117.06(17) . . ?
C33 C32 C41 121.38(17) . . ?
C31 C32 C41 121.56(17) . . ?
C32 C33 C34 122.82(17) . . ?
C32 C33 H33 118.6 . . ?
C34 C33 H33 118.6 . . ?
C33 C34 C29 119.27(17) . . ?
C33 C34 C47 118.29(16) . . ?
C29 C34 C47 122.33(16) . . ?
C30 C35 C40 111.93(16) . . ?
C30 C35 C36 111.11(15) . . ?
C40 C35 C36 110.28(16) . . ?
C30 C35 H35 107.8 . . ?
C40 C35 H35 107.8 . . ?
C36 C35 H35 107.8 . . ?
C37 C36 C35 111.61(17) . . ?
C37 C36 H36A 109.3 . . ?
C35 C36 H36A 109.3 . . ?
C37 C36 H36B 109.3 . . ?
C35 C36 H36B 109.3 . . ?
H36A C36 H36B 108.0 . . ?
C36 C37 C38 110.41(19) . . ?
C36 C37 H37A 109.6 . . ?
C38 C37 H37A 109.6 . . ?
C36 C37 H37B 109.6 . . ?
C38 C37 H37B 109.6 . . ?
H37A C37 H37B 108.1 . . ?
C39 C38 C37 110.13(19) . . ?
C39 C38 H38A 109.6 . . ?
C37 C38 H38A 109.6 . . ?
C39 C38 H38B 109.6 . . ?
C37 C38 H38B 109.6 . . ?
H38A C38 H38B 108.1 . . ?
C38 C39 C40 111.68(17) . . ?
C38 C39 H39A 109.3 . . ?
C40 C39 H39A 109.3 . . ?
C38 C39 H39B 109.3 . . ?
C40 C39 H39B 109.3 . . ?
H39A C39 H39B 107.9 . . ?
C39 C40 C35 112.56(17) . . ?
C39 C40 H40A 109.1 . . ?
C35 C40 H40A 109.1 . . ?
C39 C40 H40B 109.1 . . ?
C35 C40 H40B 109.1 . . ?
H40A C40 H40B 107.8 . . ?
C32 C41 C46 112.89(17) . . ?
C32 C41 C42 111.34(16) . . ?
C46 C41 C42 110.24(17) . . ?
C32 C41 H41 107.4 . . ?
C46 C41 H41 107.4 . . ?
C42 C41 H41 107.4 . . ?
C43 C42 C41 112.40(18) . . ?
C43 C42 H42A 109.1 . . ?
C41 C42 H42A 109.1 . . ?
C43 C42 H42B 109.1 . . ?
C41 C42 H42B 109.1 . . ?
H42A C42 H42B 107.9 . . ?
C44 C43 C42 111.5(2) . . ?
C44 C43 H43A 109.3 . . ?
C42 C43 H43A 109.3 . . ?
C44 C43 H43B 109.3 . . ?
C42 C43 H43B 109.3 . . ?
H43A C43 H43B 108.0 . . ?
C43 C44 C45 110.4(2) . . ?
C43 C44 H44A 109.6 . . ?
C45 C44 H44A 109.6 . . ?
C43 C44 H44B 109.6 . . ?
C45 C44 H44B 109.6 . . ?
H44A C44 H44B 108.1 . . ?
C44 C45 C46 110.76(19) . . ?
C44 C45 H45A 109.5 . . ?
C46 C45 H45A 109.5 . . ?
C44 C45 H45B 109.5 . . ?
C46 C45 H45B 109.5 . . ?
H45A C45 H45B 108.1 . . ?
C45 C46 C41 112.36(19) . . ?
C45 C46 H46A 109.1 . . ?
C41 C46 H46A 109.1 . . ?
C45 C46 H46B 109.1 . . ?
C41 C46 H46B 109.1 . . ?
H46A C46 H46B 107.9 . . ?
C34 C47 C48 112.40(16) . . ?
C34 C47 C52 109.63(15) . . ?
C48 C47 C52 110.44(15) . . ?
C34 C47 H47 108.1 . . ?
C48 C47 H47 108.1 . . ?
C52 C47 H47 108.1 . . ?
C49 C48 C47 113.38(18) . . ?
C49 C48 H48A 108.9 . . ?
C47 C48 H48A 108.9 . . ?
C49 C48 H48B 108.9 . . ?
C47 C48 H48B 108.9 . . ?
H48A C48 H48B 107.7 . . ?
C50 C49 C48 111.04(17) . . ?
C50 C49 H49A 109.4 . . ?
C48 C49 H49A 109.4 . . ?
C50 C49 H49B 109.4 . . ?
C48 C49 H49B 109.4 . . ?
H49A C49 H49B 108.0 . . ?
C51 C50 C49 110.75(17) . . ?
C51 C50 H50A 109.5 . . ?
C49 C50 H50A 109.5 . . ?
C51 C50 H50B 109.5 . . ?
C49 C50 H50B 109.5 . . ?
H50A C50 H50B 108.1 . . ?
C50 C51 C52 110.85(18) . . ?
C50 C51 H51A 109.5 . . ?
C52 C51 H51A 109.5 . . ?
C50 C51 H51B 109.5 . . ?
C52 C51 H51B 109.5 . . ?
H51A C51 H51B 108.1 . . ?
C51 C52 C47 112.71(16) . . ?
C51 C52 H52A 109.0 . . ?
C47 C52 H52A 109.0 . . ?
C51 C52 H52B 109.0 . . ?
C47 C52 H52B 109.0 . . ?
H52A C52 H52B 107.8 . . ?
C54 C53 C55 120.0(2) . 7_566 ?
C54 C53 H53 120.0 . . ?
C55 C53 H53 120.0 7_566 . ?
C53 C54 C55 120.3(2) . . ?
C53 C54 H54 119.8 . . ?
C55 C54 H54 119.8 . . ?
C54 C55 C53 119.7(2) . 7_566 ?
C54 C55 H55 120.2 . . ?
C53 C55 H55 120.2 7_566 . ?

loop_
_geom_bond_atom_site_label_1
_geom_bond_atom_site_label_2
_geom_bond_distance
_geom_bond_site_symmetry_2
_geom_bond_publ_flag
Mg1 O1 1.9976(14) . ?
Mg1 N2 2.0464(16) . ?
Mg1 N1 2.1230(16) 2_656 ?
Mg1 N1 2.1872(16) . ?
Mg1 C9 2.617(2) 2_656 ?
Mg1 C11 2.8190(19) 2_656 ?
Mg1 Mg1 3.1120(15) 2_656 ?
O1 C10 1.387(2) . ?
O1 C22 1.406(2) . ?
N1 C1 1.440(2) . ?
N1 C11 1.444(2) . ?
N2 C21 1.388(2) . ?
N2 C29 1.434(2) . ?
C1 C6 1.410(3) . ?
C1 C2 1.418(3) . ?
C2 C3 1.394(3) . ?
C2 C7 1.516(3) . ?
C3 C4 1.385(3) . ?
C3 H3 0.9500 . ?
C4 C5 1.388(3) . ?
C4 C8 1.505(3) . ?
C5 C6 1.391(3) . ?
C5 H5 0.9500 . ?
C6 C9 1.509(3) . ?
C7 H7A 0.9800 . ?
C7 H7B 0.9800 . ?
C7 H7C 0.9800 . ?
C8 H8A 0.9800 . ?
C8 H8B 0.9800 . ?
C8 H8C 0.9800 . ?
C9 H9A 0.94(2) . ?
C9 H9B 1.05(2) . ?
C9 H9C 1.03(2) . ?
C10 C15 1.376(3) . ?
C10 C11 1.397(2) . ?
C11 C12 1.388(3) . ?
C12 C13 1.393(3) . ?
C12 H12 0.9500 . ?
C13 C14 1.390(3) . ?
C13 C24 1.512(3) . ?
C14 C15 1.398(3) . ?
C14 H14 0.9500 . ?
C15 C16 1.525(3) . ?
C16 C25 1.531(3) . ?
C16 C26 1.535(3) . ?
C16 C17 1.540(3) . ?
C17 C22 1.371(3) . ?
C17 C18 1.400(2) . ?
C18 C19 1.391(3) . ?
C18 H18 0.9500 . ?
C19 C20 1.393(3) . ?
C19 C28 1.515(2) . ?
C20 C21 1.405(2) . ?
C20 H20 0.9500 . ?
C21 C22 1.403(2) . ?
C23 C24 1.534(4) . ?
C23 H23A 0.9800 . ?
C23 H23B 0.9800 . ?
C23 H23C 0.9800 . ?
C24 H24A 0.9900 . ?
C24 H24B 0.9900 . ?
C25 H25A 0.9800 . ?
C25 H25B 0.9800 . ?
C25 H25C 0.9800 . ?
C26 H26A 0.9800 . ?
C26 H26B 0.9800 . ?
C26 H26C 0.9800 . ?
C27 C28 1.512(3) . ?
C27 H27A 0.9800 . ?
C27 H27B 0.9800 . ?
C27 H27C 0.9800 . ?
C28 H28A 0.9900 . ?
C28 H28B 0.9900 . ?
C29 C30 1.411(3) . ?
C29 C34 1.412(3) . ?
C30 C31 1.398(3) . ?
C30 C35 1.521(3) . ?
C31 C32 1.393(3) . ?
C31 H31 0.9500 . ?
C32 C33 1.388(3) . ?
C32 C41 1.517(3) . ?
C33 C34 1.395(3) . ?
C33 H33 0.9500 . ?
C34 C47 1.523(3) . ?
C35 C40 1.533(3) . ?
C35 C36 1.539(3) . ?
C35 H35 1.0000 . ?
C36 C37 1.526(3) . ?
C36 H36A 0.9900 . ?
C36 H36B 0.9900 . ?
C37 C38 1.539(3) . ?
C37 H37A 0.9900 . ?
C37 H37B 0.9900 . ?
C38 C39 1.518(3) . ?
C38 H38A 0.9900 . ?
C38 H38B 0.9900 . ?
C39 C40 1.528(3) . ?
C39 H39A 0.9900 . ?
C39 H39B 0.9900 . ?
C40 H40A 0.9900 . ?
C40 H40B 0.9900 . ?
C41 C46 1.533(3) . ?
C41 C42 1.536(3) . ?
C41 H41 1.0000 . ?
C42 C43 1.528(3) . ?
C42 H42A 0.9900 . ?
C42 H42B 0.9900 . ?
C43 C44 1.514(4) . ?
C43 H43A 0.9900 . ?
C43 H43B 0.9900 . ?
C44 C45 1.528(3) . ?
C44 H44A 0.9900 . ?
C44 H44B 0.9900 . ?
C45 C46 1.529(3) . ?
C45 H45A 0.9900 . ?
C45 H45B 0.9900 . ?
C46 H46A 0.9900 . ?
C46 H46B 0.9900 . ?
C47 C48 1.533(3) . ?
C47 C52 1.542(3) . ?
C47 H47 1.0000 . ?
C48 C49 1.532(3) . ?
C48 H48A 0.9900 . ?
C48 H48B 0.9900 . ?
C49 C50 1.524(3) . ?
C49 H49A 0.9900 . ?
C49 H49B 0.9900 . ?
C50 C51 1.519(3) . ?
C50 H50A 0.9900 . ?
C50 H50B 0.9900 . ?
C51 C52 1.523(3) . ?
C51 H51A 0.9900 . ?
C51 H51B 0.9900 . ?
C52 H52A 0.9900 . ?
C52 H52B 0.9900 . ?
C53 C54 1.372(3) . ?
C53 C55 1.377(3) 7_566 ?
C53 H53 0.9500 . ?
C54 C55 1.373(3) . ?
C54 H54 0.9500 . ?
C55 H55 0.9500 . ?

loop_
_geom_torsion_atom_site_label_1
_geom_torsion_atom_site_label_2
_geom_torsion_atom_site_label_3
_geom_torsion_atom_site_label_4
_geom_torsion
_geom_torsion_site_symmetry_1
_geom_torsion_site_symmetry_2
_geom_torsion_site_symmetry_3
_geom_torsion_site_symmetry_4
_geom_torsion_publ_flag
C11 N1 C1 C6 -142.84(16) . . . . ?
Mg1 N1 C1 C6 -20.6(2) 2_656 . . . ?
Mg1 N1 C1 C6 90.10(17) . . . . ?
C11 N1 C1 C2 41.2(2) . . . . ?
Mg1 N1 C1 C2 163.45(13) 2_656 . . . ?
Mg1 N1 C1 C2 -85.87(19) . . . . ?
C6 C1 C2 C3 3.8(3) . . . . ?
N1 C1 C2 C3 179.79(16) . . . . ?
C6 C1 C2 C7 -173.68(17) . . . . ?
N1 C1 C2 C7 2.3(3) . . . . ?
C1 C2 C3 C4 -2.8(3) . . . . ?
C7 C2 C3 C4 174.81(18) . . . . ?
C2 C3 C4 C5 0.3(3) . . . . ?
C2 C3 C4 C8 -177.98(18) . . . . ?
C3 C4 C5 C6 1.3(3) . . . . ?
C8 C4 C5 C6 179.49(17) . . . . ?
C4 C5 C6 C1 -0.2(3) . . . . ?
C4 C5 C6 C9 176.09(16) . . . . ?
C2 C1 C6 C5 -2.4(3) . . . . ?
N1 C1 C6 C5 -178.57(15) . . . . ?
C2 C1 C6 C9 -178.49(16) . . . . ?
N1 C1 C6 C9 5.3(2) . . . . ?
C5 C6 C9 Mg1 -168.01(13) . . . 2_656 ?
C1 C6 C9 Mg1 8.20(19) . . . 2_656 ?
C22 O1 C10 C15 -30.3(2) . . . . ?
Mg1 O1 C10 C15 179.77(13) . . . . ?
C22 O1 C10 C11 145.77(15) . . . . ?
Mg1 O1 C10 C11 -4.13(19) . . . . ?
C15 C10 C11 C12 -8.2(3) . . . . ?
O1 C10 C11 C12 175.90(15) . . . . ?
C15 C10 C11 N1 172.64(17) . . . . ?
O1 C10 C11 N1 -3.2(2) . . . . ?
C15 C10 C11 Mg1 -132.39(16) . . . 2_656 ?
O1 C10 C11 Mg1 51.73(18) . . . 2_656 ?
C1 N1 C11 C12 56.5(2) . . . . ?
Mg1 N1 C11 C12 -74.54(19) 2_656 . . . ?
Mg1 N1 C11 C12 -171.16(15) . . . . ?
C1 N1 C11 C10 -124.42(17) . . . . ?
Mg1 N1 C11 C10 104.53(15) 2_656 . . . ?
Mg1 N1 C11 C10 7.91(19) . . . . ?
C1 N1 C11 Mg1 131.04(15) . . . 2_656 ?
Mg1 N1 C11 Mg1 -96.63(10) . . . 2_656 ?
C10 C11 C12 C13 2.6(3) . . . . ?
N1 C11 C12 C13 -178.27(17) . . . . ?
Mg1 C11 C12 C13 135.23(17) 2_656 . . . ?
C11 C12 C13 C14 3.2(3) . . . . ?
C11 C12 C13 C24 -172.8(2) . . . . ?
C12 C13 C14 C15 -4.2(3) . . . . ?
C24 C13 C14 C15 171.7(2) . . . . ?
O1 C10 C15 C14 -177.09(16) . . . . ?
C11 C10 C15 C14 7.3(3) . . . . ?
O1 C10 C15 C16 4.5(3) . . . . ?
C11 C10 C15 C16 -171.19(17) . . . . ?
C13 C14 C15 C10 -0.8(3) . . . . ?
C13 C14 C15 C16 177.65(18) . . . . ?
C10 C15 C16 C25 -98.1(2) . . . . ?
C14 C15 C16 C25 83.6(2) . . . . ?
C10 C15 C16 C26 141.74(19) . . . . ?
C14 C15 C16 C26 -36.6(2) . . . . ?
C10 C15 C16 C17 21.2(2) . . . . ?
C14 C15 C16 C17 -157.14(18) . . . . ?
C15 C16 C17 C22 -23.5(2) . . . . ?
C25 C16 C17 C22 96.4(2) . . . . ?
C26 C16 C17 C22 -143.25(19) . . . . ?
C15 C16 C17 C18 158.06(17) . . . . ?
C25 C16 C17 C18 -82.1(2) . . . . ?
C26 C16 C17 C18 38.3(3) . . . . ?
C22 C17 C18 C19 0.8(3) . . . . ?
C16 C17 C18 C19 179.23(17) . . . . ?
C17 C18 C19 C20 0.0(3) . . . . ?
C17 C18 C19 C28 175.40(17) . . . . ?
C18 C19 C20 C21 -0.1(3) . . . . ?
C28 C19 C20 C21 -175.49(17) . . . . ?
C29 N2 C21 C22 175.99(15) . . . . ?
Mg1 N2 C21 C22 -1.2(2) . . . . ?
C29 N2 C21 C20 -3.0(3) . . . . ?
Mg1 N2 C21 C20 179.84(15) . . . . ?
C19 C20 C21 N2 178.50(17) . . . . ?
C19 C20 C21 C22 -0.5(3) . . . . ?
C18 C17 C22 C21 -1.5(3) . . . . ?
C16 C17 C22 C21 179.98(17) . . . . ?
C18 C17 C22 O1 179.08(16) . . . . ?
C16 C17 C22 O1 0.5(3) . . . . ?
N2 C21 C22 C17 -177.75(17) . . . . ?
C20 C21 C22 C17 1.3(3) . . . . ?
N2 C21 C22 O1 1.7(2) . . . . ?
C20 C21 C22 O1 -179.18(15) . . . . ?
C10 O1 C22 C17 27.8(2) . . . . ?
Mg1 O1 C22 C17 178.04(13) . . . . ?
C10 O1 C22 C21 -151.76(15) . . . . ?
Mg1 O1 C22 C21 -1.48(18) . . . . ?
C14 C13 C24 C23 -94.1(3) . . . . ?
C12 C13 C24 C23 81.8(3) . . . . ?
C18 C19 C28 C27 -80.1(2) . . . . ?
C20 C19 C28 C27 95.3(2) . . . . ?
C21 N2 C29 C30 -86.2(2) . . . . ?
Mg1 N2 C29 C30 90.45(19) . . . . ?
C21 N2 C29 C34 96.56(19) . . . . ?
Mg1 N2 C29 C34 -86.8(2) . . . . ?
C34 C29 C30 C31 3.9(3) . . . . ?
N2 C29 C30 C31 -173.42(15) . . . . ?
C34 C29 C30 C35 -173.23(16) . . . . ?
N2 C29 C30 C35 9.4(3) . . . . ?
C29 C30 C31 C32 -0.3(3) . . . . ?
C35 C30 C31 C32 176.88(16) . . . . ?
C30 C31 C32 C33 -2.2(3) . . . . ?
C30 C31 C32 C41 178.11(17) . . . . ?
C31 C32 C33 C34 1.1(3) . . . . ?
C41 C32 C33 C34 -179.18(17) . . . . ?
C32 C33 C34 C29 2.4(3) . . . . ?
C32 C33 C34 C47 -174.03(17) . . . . ?
C30 C29 C34 C33 -4.9(3) . . . . ?
N2 C29 C34 C33 172.43(16) . . . . ?
C30 C29 C34 C47 171.42(16) . . . . ?
N2 C29 C34 C47 -11.2(3) . . . . ?
C31 C30 C35 C40 60.4(2) . . . . ?
C29 C30 C35 C40 -122.40(19) . . . . ?
C31 C30 C35 C36 -63.3(2) . . . . ?
C29 C30 C35 C36 113.83(19) . . . . ?
C30 C35 C36 C37 179.40(18) . . . . ?
C40 C35 C36 C37 54.7(2) . . . . ?
C35 C36 C37 C38 -57.8(3) . . . . ?
C36 C37 C38 C39 58.0(3) . . . . ?
C37 C38 C39 C40 -56.3(3) . . . . ?
C38 C39 C40 C35 54.5(2) . . . . ?
C30 C35 C40 C39 -176.98(16) . . . . ?
C36 C35 C40 C39 -52.7(2) . . . . ?
C33 C32 C41 C46 -57.8(2) . . . . ?
C31 C32 C41 C46 121.9(2) . . . . ?
C33 C32 C41 C42 66.8(2) . . . . ?
C31 C32 C41 C42 -113.5(2) . . . . ?
C32 C41 C42 C43 -178.62(19) . . . . ?
C46 C41 C42 C43 -52.5(3) . . . . ?
C41 C42 C43 C44 55.2(3) . . . . ?
C42 C43 C44 C45 -56.7(3) . . . . ?
C43 C44 C45 C46 57.2(3) . . . . ?
C44 C45 C46 C41 -56.3(3) . . . . ?
C32 C41 C46 C45 178.59(18) . . . . ?
C42 C41 C46 C45 53.4(2) . . . . ?
C33 C34 C47 C48 -59.0(2) . . . . ?
C29 C34 C47 C48 124.68(18) . . . . ?
C33 C34 C47 C52 64.3(2) . . . . ?
C29 C34 C47 C52 -112.08(19) . . . . ?
C34 C47 C48 C49 173.41(15) . . . . ?
C52 C47 C48 C49 50.6(2) . . . . ?
C47 C48 C49 C50 -53.7(2) . . . . ?
C48 C49 C50 C51 56.5(2) . . . . ?
C49 C50 C51 C52 -58.0(2) . . . . ?
C50 C51 C52 C47 56.2(2) . . . . ?
C34 C47 C52 C51 -176.18(17) . . . . ?
C48 C47 C52 C51 -51.8(2) . . . . ?
C55 C53 C54 C55 -0.5(3) 7_566 . . . ?
C53 C54 C55 C53 0.5(3) . . . 7_566 ?
